data_4501832
loop_
_publ_author_name
'Ni, Jia'
'Wei, Kai-Ju'
'Liu, Yangzhong'
'Huang, Xiao-Chun'
'Li, Dan'

_publ_section_title
;
 Silver Coordination Polymers Based on Neutral Trinitrile Ligand: Topology
 and the Role of Anion
;
_journal_issue 9
_journal_name_full 'Crystal Growth &amp; Design'
_journal_page_first 3964
_journal_paper_doi 10.1021/cg1005242
_journal_volume 10
_journal_year 2010
_chemical_formula_sum 'C21 H12 N4'
_chemical_formula_weight 320.35
_chemical_name_systematic
;
 ?
;
_space_group_IT_number 60
_symmetry_cell_setting orthorhombic
_symmetry_space_group_name_Hall '-P 2n 2ab'
_symmetry_space_group_name_H-M 'P b c n'
_atom_sites_solution_hydrogens geom
_atom_sites_solution_primary direct
_atom_sites_solution_secondary difmap
_audit_creation_method SHELXL-97
_cell_angle_alpha 90.00
_cell_angle_beta 90.00
_cell_angle_gamma 90.00
_cell_formula_units_Z 4
_cell_length_a 8.1449(8)
_cell_length_b 11.5943(11)
_cell_length_c 17.4855(16)
_cell_measurement_temperature 293(2)
_cell_volume 1651.2(3)
_computing_cell_refinement 'SAINT (Bruker, 2002)'
_computing_data_collection 'SMART (Bruker, 2002)'
_computing_data_reduction SAINT
_computing_molecular_graphics 'ORTEP-II (Johnson, 1976)'
_computing_publication_material SHELXL-97
_computing_structure_refinement 'SHELXL-97 (Sheldrick, 1997)'
_computing_structure_solution 'SHELXS-97 (Sheldrick, 1997)'
_diffrn_ambient_temperature 293(2)
_diffrn_measured_fraction_theta_full 0.995
_diffrn_measured_fraction_theta_max 0.995
_diffrn_measurement_device_type 'Bruker APEX area-dectector diffractometer'
_diffrn_measurement_method '\f and \w-scan'
_diffrn_radiation_monochromator graphite
_diffrn_radiation_source 'fine-focus sealed tube'
_diffrn_radiation_type MoK\a
_diffrn_radiation_wavelength 0.71073
_diffrn_reflns_av_R_equivalents 0.0396
_diffrn_reflns_av_sigmaI/netI 0.0348
_diffrn_reflns_limit_h_max 10
_diffrn_reflns_limit_h_min -10
_diffrn_reflns_limit_k_max 14
_diffrn_reflns_limit_k_min -12
_diffrn_reflns_limit_l_max 22
_diffrn_reflns_limit_l_min -18
_diffrn_reflns_number 9167
_diffrn_reflns_theta_full 27.50
_diffrn_reflns_theta_max 27.50
_diffrn_reflns_theta_min 3.06
_diffrn_standards_decay_% 0
_diffrn_standards_interval_count 0
_diffrn_standards_interval_time 0
_diffrn_standards_number 0
_exptl_absorpt_coefficient_mu 0.079
_exptl_absorpt_correction_T_max 0.9766
_exptl_absorpt_correction_T_min 0.9705
_exptl_absorpt_correction_type multi-scan
_exptl_absorpt_process_details 'SADABS (Bruker, 2002)'
_exptl_crystal_colour yellowish
_exptl_crystal_density_diffrn 1.289
_exptl_crystal_density_method 'not measured'
_exptl_crystal_description block
_exptl_crystal_F_000 664
_exptl_crystal_size_max 0.38
_exptl_crystal_size_mid 0.30
_exptl_crystal_size_min 0.30
_refine_diff_density_max 0.200
_refine_diff_density_min -0.317
_refine_diff_density_rms 0.079
_refine_ls_extinction_method none
_refine_ls_goodness_of_fit_ref 1.100
_refine_ls_hydrogen_treatment constr
_refine_ls_matrix_type full
_refine_ls_number_parameters 116
_refine_ls_number_reflns 1889
_refine_ls_number_restraints 0
_refine_ls_restrained_S_all 1.100
_refine_ls_R_factor_all 0.0853
_refine_ls_R_factor_gt 0.0590
_refine_ls_shift/su_max 0.000
_refine_ls_shift/su_mean 0.000
_refine_ls_structure_factor_coef Fsqd
_refine_ls_weighting_details 'calc w=1/[\s^2^(Fo^2^)+(0.0581P)^2^+0.2880P] where P=(Fo^2^+2Fc^2^)/3'
_refine_ls_weighting_scheme calc
_refine_ls_wR_factor_gt 0.1250
_refine_ls_wR_factor_ref 0.1394
_reflns_number_gt 1386
_reflns_number_total 1889
_reflns_threshold_expression >2sigma(I)
_cod_data_source_file cg1005242_si_002.cif
_cod_data_source_block ligandTCPA
_cod_depositor_comments
;
The following automatic conversions were performed:

'_symmetry_cell_setting' value 'Orthorhombic' changed to
'orthorhombic' according to
/home/saulius/struct/CIF-dictionaries/cif_core.dic dictionary named
'cif_core.dic' version 2.4.2 from
2011-04-26.

'_exptl_absorpt_correction_type' value 'Multi-scan'
changed to 'multi-scan' according to
/home/saulius/struct/CIF-dictionaries/cif_core.dic dictionary named
'cif_core.dic' version 2.4.2 from 2011-04-26.

Automatic conversion script
Id: cif_fix_values 1715 2011-07-08 13:25:40Z adriana 
;
_cod_original_sg_symbol_H-M Pbcn
_cod_database_code 4501832

loop_
_symmetry_equiv_pos_as_xyz
'x, y, z'
'-x+1/2, -y+1/2, z+1/2'
'-x, y, -z+1/2'
'x+1/2, -y+1/2, -z'
'-x, -y, -z'
'x-1/2, y-1/2, -z-1/2'
'x, -y, z-1/2'
'-x-1/2, y-1/2, z'

loop_
_atom_site_label
_atom_site_type_symbol
_atom_site_fract_x
_atom_site_fract_y
_atom_site_fract_z
_atom_site_U_iso_or_equiv
_atom_site_adp_type
_atom_site_occupancy
_atom_site_symmetry_multiplicity
_atom_site_calc_flag
_atom_site_refinement_flags
C1 C 0.2533(3) 1.10516(16) -0.00195(11) 0.0593(5) Uani 1 1 d .
C2 C 0.1818(2) 1.04133(14) 0.05955(9) 0.0459(4) Uani 1 1 d .
C3 C 0.0590(2) 1.08970(14) 0.10351(10) 0.0465(4) Uani 1 1 d .
H3 H 0.0185 1.1624 0.0913 0.056 Uiso 1 1 calc R
C4 C -0.0035(2) 1.03116(13) 0.16495(9) 0.0436(4) Uani 1 1 d .
H4 H -0.0877 1.0638 0.1936 0.052 Uiso 1 1 calc R
C5 C 0.0577(2) 0.92345(13) 0.18482(9) 0.0392(4) Uani 1 1 d .
C6 C 0.1781(2) 0.87406(14) 0.13925(10) 0.0462(4) Uani 1 1 d .
H6 H 0.2172 0.8007 0.1507 0.055 Uiso 1 1 calc R
C7 C 0.2395(2) 0.93225(15) 0.07762(10) 0.0503(5) Uani 1 1 d .
H7 H 0.3206 0.8984 0.0476 0.060 Uiso 1 1 calc R
C8 C 0.0000 0.74193(17) 0.2500 0.0411(5) Uani 1 2 d S
C9 C 0.0659(2) 0.68268(14) 0.31078(10) 0.0493(5) Uani 1 1 d .
H9 H 0.1120 0.7228 0.3515 0.059 Uiso 1 1 calc R
C10 C 0.0636(2) 0.56446(15) 0.31137(11) 0.0547(5) Uani 1 1 d .
H10 H 0.1049 0.5244 0.3532 0.066 Uiso 1 1 calc R
C11 C 0.0000 0.50502(19) 0.2500 0.0527(7) Uani 1 2 d S
C12 C 0.0000 0.3813(2) 0.2500 0.0687(9) Uani 1 2 d S
N1 N 0.3134(3) 1.15642(16) -0.04977(11) 0.0868(6) Uani 1 1 d .
N2 N 0.0000 0.86462(15) 0.2500 0.0448(5) Uani 1 2 d S
N3 N 0.0000 0.2839(2) 0.2500 0.0995(11) Uani 1 2 d S

loop_
_atom_site_aniso_label
_atom_site_aniso_U_11
_atom_site_aniso_U_22
_atom_site_aniso_U_33
_atom_site_aniso_U_23
_atom_site_aniso_U_13
_atom_site_aniso_U_12
C1 0.0769(15) 0.0482(10) 0.0527(11) 0.0015(9) 0.0082(10) -0.0072(10)
C2 0.0554(11) 0.0410(9) 0.0412(9) -0.0016(7) 0.0009(8) -0.0089(8)
C3 0.0583(11) 0.0320(8) 0.0492(9) 0.0034(7) -0.0024(8) 0.0016(7)
C4 0.0481(10) 0.0330(8) 0.0497(9) -0.0011(7) 0.0057(8) 0.0044(7)
C5 0.0462(9) 0.0283(8) 0.0432(9) -0.0012(6) -0.0007(7) -0.0030(7)
C6 0.0501(10) 0.0329(8) 0.0556(10) -0.0001(7) 0.0032(8) 0.0051(7)
C7 0.0530(11) 0.0445(10) 0.0533(10) -0.0061(8) 0.0095(8) 0.0016(8)
C8 0.0468(13) 0.0266(11) 0.0500(13) 0.000 0.0040(10) 0.000
C9 0.0591(11) 0.0345(9) 0.0542(11) 0.0005(7) -0.0056(9) -0.0002(8)
C10 0.0653(12) 0.0376(9) 0.0610(11) 0.0107(8) 0.0049(9) 0.0102(8)
C11 0.0613(16) 0.0265(11) 0.0701(17) 0.000 0.0224(13) 0.000
C12 0.093(2) 0.0343(14) 0.079(2) 0.000 0.0394(17) 0.000
N1 0.1168(17) 0.0735(13) 0.0700(12) 0.0130(10) 0.0265(12) -0.0099(12)
N2 0.0620(13) 0.0252(9) 0.0472(11) 0.000 0.0084(9) 0.000
N3 0.165(3) 0.0313(13) 0.102(2) 0.000 0.058(2) 0.000

loop_
_atom_type_symbol
_atom_type_description
_atom_type_scat_dispersion_real
_atom_type_scat_dispersion_imag
_atom_type_scat_source
C C 0.0033 0.0016 'International Tables Vol C Tables 4.2.6.8 and 6.1.1.4'
H H 0.0000 0.0000 'International Tables Vol C Tables 4.2.6.8 and 6.1.1.4'
N N 0.0061 0.0033 'International Tables Vol C Tables 4.2.6.8 and 6.1.1.4'

loop_
_geom_angle_atom_site_label_1
_geom_angle_atom_site_label_2
_geom_angle_atom_site_label_3
_geom_angle
_geom_angle_site_symmetry_1
_geom_angle_site_symmetry_3
N1 C1 C2 178.3(2) . .
C3 C2 C7 119.32(15) . .
C3 C2 C1 120.24(16) . .
C7 C2 C1 120.40(17) . .
C4 C3 C2 120.32(15) . .
C4 C3 H3 119.8 . .
C2 C3 H3 119.8 . .
C3 C4 C5 120.58(15) . .
C3 C4 H4 119.7 . .
C5 C4 H4 119.7 . .
C6 C5 C4 118.77(15) . .
C6 C5 N2 120.04(14) . .
C4 C5 N2 121.19(14) . .
C7 C6 C5 120.54(16) . .
C7 C6 H6 119.7 . .
C5 C6 H6 119.7 . .
C6 C7 C2 120.40(17) . .
C6 C7 H7 119.8 . .
C2 C7 H7 119.8 . .
C9 C8 C9 120.0(2) . 3
C9 C8 N2 119.98(10) . .
C9 C8 N2 119.98(10) 3 .
C10 C9 C8 120.00(17) . .
C10 C9 H9 120.0 . .
C8 C9 H9 120.0 . .
C9 C10 C11 120.00(18) . .
C9 C10 H10 120.0 . .
C11 C10 H10 120.0 . .
C10 C11 C10 119.9(2) . 3
C10 C11 C12 120.05(11) . .
C10 C11 C12 120.05(11) 3 .
N3 C12 C11 180.000(1) . .
C5 N2 C5 122.10(17) 3 .
C5 N2 C8 118.95(9) 3 .
C5 N2 C8 118.95(9) . .

loop_
_geom_bond_atom_site_label_1
_geom_bond_atom_site_label_2
_geom_bond_distance
_geom_bond_site_symmetry_2
C1 N1 1.137(2) .
C1 C2 1.429(2) .
C2 C3 1.381(2) .
C2 C7 1.386(2) .
C3 C4 1.369(2) .
C3 H3 0.9300 .
C4 C5 1.389(2) .
C4 H4 0.9300 .
C5 C6 1.387(2) .
C5 N2 1.4090(17) .
C6 C7 1.366(2) .
C6 H6 0.9300 .
C7 H7 0.9300 .
C8 C9 1.375(2) .
C8 C9 1.375(2) 3
C8 N2 1.423(3) .
C9 C10 1.371(2) .
C9 H9 0.9300 .
C10 C11 1.376(2) .
C10 H10 0.9300 .
C11 C10 1.376(2) 3
C11 C12 1.434(3) .
C12 N3 1.129(3) .
N2 C5 1.4090(17) 3

loop_
_geom_torsion_atom_site_label_1
_geom_torsion_atom_site_label_2
_geom_torsion_atom_site_label_3
_geom_torsion_atom_site_label_4
_geom_torsion
_geom_torsion_site_symmetry_1
_geom_torsion_site_symmetry_4
N1 C1 C2 C3 104(8) . .
N1 C1 C2 C7 -74(8) . .
C7 C2 C3 C4 0.9(3) . .
C1 C2 C3 C4 -176.50(16) . .
C2 C3 C4 C5 1.2(3) . .
C3 C4 C5 C6 -2.9(2) . .
C3 C4 C5 N2 176.97(14) . .
C4 C5 C6 C7 2.4(3) . .
N2 C5 C6 C7 -177.42(15) . .
C5 C6 C7 C2 -0.3(3) . .
C3 C2 C7 C6 -1.4(3) . .
C1 C2 C7 C6 176.05(17) . .
C9 C8 C9 C10 -1.04(12) 3 .
N2 C8 C9 C10 178.96(12) . .
C8 C9 C10 C11 2.1(2) . .
C9 C10 C11 C10 -1.04(12) . 3
C9 C10 C11 C12 178.96(12) . .
C10 C11 C12 N3 0(100) . .
C10 C11 C12 N3 0(100) 3 .
C6 C5 N2 C5 149.88(17) . 3
C4 C5 N2 C5 -29.96(12) . 3
C6 C5 N2 C8 -30.12(17) . .
C4 C5 N2 C8 150.04(12) . .
C9 C8 N2 C5 -49.20(12) . 3
C9 C8 N2 C5 130.80(12) 3 3
C9 C8 N2 C5 130.80(12) . .
C9 C8 N2 C5 -49.20(12) 3 .
